data_4069178
loop_
_publ_author_name
'Blug, Matthias'
'Le Goff, Xavier-Frederic'
'M\'ezailles, Nicolas'
'Le Floch, Pascal'

_publ_section_title
;
 A 14-VE Platinum(0) Phosphabarrelene Complex in the Hydrosilylation of
 Alkynes
;
_journal_issue 8
_journal_name_full Organometallics
_journal_page_first 2360
_journal_paper_doi 10.1021/om900067f
_journal_volume 28
_journal_year 2009
_chemical_formula_moiety 'C38 H59 Cl P2 Pt Si4, 4(C4 H8 O)'
_chemical_formula_sum 'C54 H91 Cl O4 P2 Pt Si4'
_chemical_formula_weight 1209.11
_chemical_name_systematic
; 
 ? 
;
_space_group_IT_number 15
_symmetry_cell_setting monoclinic
_symmetry_space_group_name_Hall '-C 2yc'
_symmetry_space_group_name_H-M 'C 1 2/c 1'
_atom_sites_solution_hydrogens geom
_atom_sites_solution_primary direct
_atom_sites_solution_secondary difmap
_audit_creation_method SHELXL-97
_cell_angle_alpha 90.00
_cell_angle_beta 100.590(1)
_cell_angle_gamma 90.00
_cell_formula_units_Z 4
_cell_length_a 19.770(1)
_cell_length_b 17.431(1)
_cell_length_c 17.693(1)
_cell_measurement_reflns_used 3151
_cell_measurement_temperature 150.0(1)
_cell_measurement_theta_max 30.034
_cell_measurement_theta_min 0.998
_cell_volume 5993.3(6)
_computing_structure_refinement 'SHELXL-97 (Sheldrick, 1997)'
_computing_structure_solution 'SHELXS-97 (Sheldrick, 1990)'
_diffrn_ambient_temperature 150.0(1)
_diffrn_measured_fraction_theta_full 0.989
_diffrn_measured_fraction_theta_max 0.989
_diffrn_measurement_device_type KappaCCD
_diffrn_measurement_method 'phi and omega scans'
_diffrn_radiation_monochromator graphite
_diffrn_radiation_source 'fine-focus sealed tube'
_diffrn_radiation_type MoK\a
_diffrn_radiation_wavelength 0.71069
_diffrn_reflns_av_R_equivalents 0.0504
_diffrn_reflns_av_sigmaI/netI 0.0906
_diffrn_reflns_limit_h_max 26
_diffrn_reflns_limit_h_min -27
_diffrn_reflns_limit_k_max 22
_diffrn_reflns_limit_k_min -24
_diffrn_reflns_limit_l_max 24
_diffrn_reflns_limit_l_min -17
_diffrn_reflns_number 20562
_diffrn_reflns_theta_full 30.02
_diffrn_reflns_theta_max 30.02
_diffrn_reflns_theta_min 3.21
_exptl_absorpt_coefficient_mu 2.559
_exptl_absorpt_correction_T_max 0.7839
_exptl_absorpt_correction_T_min 0.6286
_exptl_absorpt_correction_type multi-scan
_exptl_absorpt_process_details 'Denzo/Scalepack (Otwinowski & Minor, 1996)'
_exptl_crystal_colour Colorless
_exptl_crystal_density_diffrn 1.340
_exptl_crystal_density_method 'not measured'
_exptl_crystal_description Needle
_exptl_crystal_F_000 2512
_exptl_crystal_size_max 0.20
_exptl_crystal_size_mid 0.10
_exptl_crystal_size_min 0.10
_refine_diff_density_max 1.264
_refine_diff_density_min -3.161
_refine_diff_density_rms 0.147
_refine_ls_extinction_method none
_refine_ls_goodness_of_fit_ref 0.985
_refine_ls_hydrogen_treatment mixed
_refine_ls_matrix_type full
_refine_ls_number_parameters 310
_refine_ls_number_reflns 8676
_refine_ls_number_restraints 3
_refine_ls_restrained_S_all 0.986
_refine_ls_R_factor_all 0.0718
_refine_ls_R_factor_gt 0.0452
_refine_ls_shift/su_max 0.004
_refine_ls_shift/su_mean 0.000
_refine_ls_structure_factor_coef Fsqd
_refine_ls_weighting_details 'calc w=1/[\s^2^(Fo^2^)+(0.0505P)^2^+0.0000P] where P=(Fo^2^+2Fc^2^)/3'
_refine_ls_weighting_scheme calc
_refine_ls_wR_factor_gt 0.0994
_refine_ls_wR_factor_ref 0.1084
_reflns_number_gt 6493
_reflns_number_total 8676
_reflns_threshold_expression >2sigma(I)
_cod_data_source_file om900067f_si_002.cif
_cod_data_source_block mb516
_cod_original_sg_symbol_H-M 'C2/c     '
_cod_database_code 4069178

loop_
_symmetry_equiv_pos_as_xyz
'x, y, z'
'-x, y, -z+1/2'
'x+1/2, y+1/2, z'
'-x+1/2, y+1/2, -z+1/2'
'-x, -y, -z'
'x, -y, z-1/2'
'-x+1/2, -y+1/2, -z'
'x+1/2, -y+1/2, z-1/2'

loop_
_atom_site_label
_atom_site_type_symbol
_atom_site_fract_x
_atom_site_fract_y
_atom_site_fract_z
_atom_site_U_iso_or_equiv
_atom_site_adp_type
_atom_site_occupancy
_atom_site_symmetry_multiplicity
_atom_site_calc_flag
_atom_site_refinement_flags
_atom_site_disorder_assembly
_atom_site_disorder_group
Pt1 Pt 0.5000 0.472455(13) 0.2500 0.01945(7) Uani 1 2 d SD . .
P1 P 0.38611(5) 0.46905(6) 0.19296(5) 0.0185(2) Uani 1 1 d . A .
Si1 Si 0.34861(6) 0.40918(7) 0.35692(6) 0.0253(2) Uani 1 1 d . A .
Si2 Si 0.37011(5) 0.64936(7) 0.15171(6) 0.0233(2) Uani 1 1 d . A .
Cl1A Cl 0.5000 0.33403(9) 0.2500 0.0245(3) Uani 0.90 2 d SP A 1
H1A H 0.5000 0.5686(6) 0.2500 0.029 Uiso 0.90 2 d SPD B 1
Cl1B Cl 0.5000 0.6084(5) 0.2500 0.0245(3) Uani 0.10 2 d SPD A 2
H1B H 0.5000 0.3748(6) 0.2500 0.029 Uiso 0.10 2 d SPD C 2
C1 C 0.32645(19) 0.4252(2) 0.2495(2) 0.0228(8) Uani 1 1 d . . .
C2 C 0.26507(19) 0.4122(2) 0.2054(2) 0.0251(9) Uani 1 1 d . A .
C3 C 0.2514(2) 0.4412(3) 0.1219(2) 0.0264(9) Uani 1 1 d . . .
H3 H 0.2023 0.4316 0.0975 0.032 Uiso 1 1 calc R A .
C4 C 0.2674(2) 0.5268(2) 0.1209(2) 0.0239(8) Uani 1 1 d . A .
C5 C 0.3314(2) 0.5511(2) 0.1513(2) 0.0223(8) Uani 1 1 d . . .
C6 C 0.36906(19) 0.4080(2) 0.1076(2) 0.0216(8) Uani 1 1 d . . .
C7 C 0.4171(2) 0.3736(3) 0.0709(2) 0.0286(9) Uani 1 1 d . A .
H7 H 0.4648 0.3794 0.0909 0.034 Uiso 1 1 calc R . .
C8 C 0.3954(2) 0.3304(3) 0.0044(2) 0.0325(10) Uani 1 1 d . . .
H8 H 0.4284 0.3072 -0.0212 0.039 Uiso 1 1 calc R A .
C9 C 0.3259(2) 0.3212(3) -0.0241(2) 0.0342(10) Uani 1 1 d . A .
H9 H 0.3114 0.2914 -0.0691 0.041 Uiso 1 1 calc R . .
C10 C 0.2775(2) 0.3550(3) 0.0122(2) 0.0296(9) Uani 1 1 d . . .
H10 H 0.2298 0.3485 -0.0076 0.036 Uiso 1 1 calc R A .
C11 C 0.2992(2) 0.3989(2) 0.0784(2) 0.0248(9) Uani 1 1 d . A .
C12 C 0.2058(2) 0.3675(3) 0.2280(3) 0.0357(11) Uani 1 1 d . . .
H12A H 0.2191 0.3495 0.2812 0.054 Uiso 1 1 calc R A .
H12B H 0.1948 0.3233 0.1937 0.054 Uiso 1 1 calc R . .
H12C H 0.1654 0.4008 0.2239 0.054 Uiso 1 1 calc R . .
C13 C 0.2065(2) 0.5741(3) 0.0841(3) 0.0331(10) Uani 1 1 d . . .
H13A H 0.2194 0.6284 0.0860 0.050 Uiso 1 1 calc R A .
H13B H 0.1685 0.5664 0.1120 0.050 Uiso 1 1 calc R . .
H13C H 0.1920 0.5582 0.0304 0.050 Uiso 1 1 calc R . .
C14 C 0.4125(2) 0.4822(3) 0.4006(2) 0.0306(10) Uani 1 1 d . . .
H14A H 0.4532 0.4793 0.3765 0.046 Uiso 1 1 calc R A .
H14B H 0.4258 0.4725 0.4559 0.046 Uiso 1 1 calc R . .
H14C H 0.3920 0.5335 0.3924 0.046 Uiso 1 1 calc R . .
C15 C 0.3789(2) 0.3093(3) 0.3792(2) 0.0361(11) Uani 1 1 d . . .
H15A H 0.3451 0.2731 0.3518 0.054 Uiso 1 1 calc R A .
H15B H 0.3845 0.3003 0.4347 0.054 Uiso 1 1 calc R . .
H15C H 0.4232 0.3017 0.3629 0.054 Uiso 1 1 calc R . .
C16 C 0.2724(2) 0.4278(3) 0.4036(3) 0.0376(11) Uani 1 1 d . . .
H16A H 0.2454 0.4703 0.3774 0.056 Uiso 1 1 calc R A .
H16B H 0.2882 0.4411 0.4578 0.056 Uiso 1 1 calc R . .
H16C H 0.2437 0.3816 0.4002 0.056 Uiso 1 1 calc R . .
C17 C 0.3931(2) 0.6833(3) 0.2533(2) 0.0356(11) Uani 1 1 d . . .
H17A H 0.3510 0.6922 0.2738 0.053 Uiso 1 1 calc R A .
H17B H 0.4192 0.7313 0.2549 0.053 Uiso 1 1 calc R . .
H17C H 0.4212 0.6443 0.2844 0.053 Uiso 1 1 calc R . .
C18 C 0.4461(2) 0.6430(3) 0.1025(2) 0.0291(9) Uani 1 1 d . . .
H18A H 0.4783 0.6043 0.1282 0.044 Uiso 1 1 calc R A .
H18B H 0.4691 0.6929 0.1049 0.044 Uiso 1 1 calc R . .
H18C H 0.4306 0.6284 0.0486 0.044 Uiso 1 1 calc R . .
C19 C 0.3121(2) 0.7228(3) 0.0963(3) 0.0373(11) Uani 1 1 d . . .
H19A H 0.2965 0.7046 0.0435 0.056 Uiso 1 1 calc R A .
H19B H 0.3372 0.7711 0.0953 0.056 Uiso 1 1 calc R . .
H19C H 0.2722 0.7311 0.1209 0.056 Uiso 1 1 calc R . .
O1 O 0.0648(2) 0.4447(3) 0.0964(4) 0.0979(18) Uani 1 1 d . . .
C20 C 0.4728(4) 0.8724(5) 0.0328(6) 0.103(3) Uani 1 1 d . . .
H20A H 0.4510 0.8972 -0.0159 0.124 Uiso 1 1 calc R . .
H20B H 0.4603 0.8173 0.0310 0.124 Uiso 1 1 calc R . .
C21 C 0.0494(4) 0.3834(6) 0.0484(6) 0.121(3) Uani 1 1 d . . .
H21A H 0.0724 0.3367 0.0727 0.145 Uiso 1 1 calc R . .
H21B H 0.0658 0.3927 -0.0004 0.145 Uiso 1 1 calc R . .
C22 C 0.0136(4) 0.4523(7) 0.1387(6) 0.126(4) Uani 1 1 d . . .
H22A H 0.0020 0.5071 0.1434 0.151 Uiso 1 1 calc R . .
H22B H 0.0289 0.4311 0.1910 0.151 Uiso 1 1 calc R . .
C23 C 0.4537(5) 0.9102(7) 0.0988(7) 0.148(4) Uani 1 1 d . . .
H23A H 0.4390 0.8717 0.1337 0.177 Uiso 1 1 calc R . .
H23B H 0.4149 0.9459 0.0818 0.177 Uiso 1 1 calc R . .
O2 O 0.3484(3) 0.2147(4) 0.1786(4) 0.123(2) Uani 1 1 d . . .
C24 C 0.2106(3) 0.6876(5) 0.2934(5) 0.079(2) Uani 1 1 d . . .
H24A H 0.2105 0.7064 0.2406 0.094 Uiso 1 1 calc R . .
H24B H 0.2536 0.7046 0.3272 0.094 Uiso 1 1 calc R . .
C25 C 0.2053(6) 0.6187(6) 0.2943(5) 0.127(4) Uani 1 1 d . . .
H25A H 0.2351 0.5997 0.3418 0.153 Uiso 1 1 calc R . .
H25B H 0.2243 0.5981 0.2504 0.153 Uiso 1 1 calc R . .
C26 C 0.1332(6) 0.5836(5) 0.2906(8) 0.170(6) Uani 1 1 d . . .
H26A H 0.1341 0.5393 0.3258 0.204 Uiso 1 1 calc R . .
H26B H 0.1122 0.5679 0.2377 0.204 Uiso 1 1 calc R . .
C27 C 0.4049(4) 0.1545(7) 0.1816(10) 0.209(8) Uani 1 1 d . . .
H27A H 0.4468 0.1684 0.2190 0.251 Uiso 1 1 calc R . .
H27B H 0.4169 0.1457 0.1305 0.251 Uiso 1 1 calc R . .

loop_
_atom_site_aniso_label
_atom_site_aniso_U_11
_atom_site_aniso_U_22
_atom_site_aniso_U_33
_atom_site_aniso_U_23
_atom_site_aniso_U_13
_atom_site_aniso_U_12
Pt1 0.01741(10) 0.02016(12) 0.01941(11) 0.000 -0.00021(7) 0.000
P1 0.0163(4) 0.0197(5) 0.0181(5) -0.0003(4) -0.0007(4) -0.0006(4)
Si1 0.0283(6) 0.0272(6) 0.0202(5) 0.0002(5) 0.0040(5) -0.0030(5)
Si2 0.0227(5) 0.0221(6) 0.0237(6) 0.0007(5) 0.0003(4) 0.0030(5)
Cl1A 0.0238(7) 0.0156(7) 0.0301(8) 0.000 -0.0053(6) 0.000
Cl1B 0.0238(7) 0.0156(7) 0.0301(8) 0.000 -0.0053(6) 0.000
C1 0.0222(18) 0.023(2) 0.0227(19) 0.0001(17) 0.0043(16) -0.0054(17)
C2 0.0235(19) 0.028(2) 0.023(2) 0.0021(18) 0.0026(16) -0.0009(18)
C3 0.0194(18) 0.033(2) 0.023(2) 0.0003(19) -0.0059(16) -0.0011(18)
C4 0.0224(18) 0.028(2) 0.0200(18) 0.0050(18) 0.0015(15) 0.0061(18)
C5 0.0235(19) 0.023(2) 0.0198(19) 0.0004(16) 0.0029(16) 0.0034(17)
C6 0.0224(18) 0.020(2) 0.0212(19) 0.0007(16) 0.0011(15) -0.0028(16)
C7 0.030(2) 0.031(2) 0.023(2) 0.0008(19) 0.0006(17) -0.0019(19)
C8 0.041(2) 0.031(3) 0.026(2) -0.0036(19) 0.0061(19) 0.001(2)
C9 0.048(3) 0.029(2) 0.023(2) -0.0038(19) -0.001(2) -0.011(2)
C10 0.031(2) 0.031(2) 0.025(2) -0.0014(19) -0.0020(18) -0.008(2)
C11 0.0271(19) 0.025(2) 0.0207(19) 0.0031(17) -0.0010(16) -0.0039(18)
C12 0.028(2) 0.045(3) 0.034(2) 0.003(2) 0.0051(19) -0.014(2)
C13 0.0213(19) 0.043(3) 0.034(2) 0.008(2) 0.0024(18) 0.007(2)
C14 0.039(2) 0.032(3) 0.021(2) -0.0011(18) 0.0051(18) -0.002(2)
C15 0.046(3) 0.033(3) 0.027(2) 0.001(2) 0.000(2) -0.003(2)
C16 0.040(2) 0.042(3) 0.034(2) -0.003(2) 0.016(2) -0.007(2)
C17 0.035(2) 0.035(3) 0.034(2) -0.006(2) -0.001(2) 0.003(2)
C18 0.031(2) 0.032(2) 0.025(2) 0.0049(19) 0.0066(18) 0.000(2)
C19 0.031(2) 0.031(3) 0.048(3) 0.010(2) 0.004(2) 0.008(2)
O1 0.046(3) 0.095(4) 0.145(5) 0.005(4) -0.001(3) -0.019(3)
C20 0.077(5) 0.080(6) 0.135(8) -0.005(6) -0.029(5) -0.016(4)
C21 0.064(5) 0.134(9) 0.150(9) -0.052(7) -0.017(5) 0.010(5)
C22 0.067(5) 0.167(10) 0.140(9) -0.041(8) 0.008(6) -0.033(6)
C23 0.078(6) 0.186(13) 0.177(11) -0.039(10) 0.018(7) -0.047(7)
O2 0.111(5) 0.120(5) 0.138(5) 0.005(4) 0.022(4) -0.016(4)
C24 0.051(4) 0.084(6) 0.104(6) 0.037(5) 0.023(4) 0.027(4)
C25 0.211(12) 0.107(8) 0.082(6) -0.039(6) 0.072(7) -0.057(8)
C26 0.171(10) 0.035(5) 0.263(15) -0.015(7) -0.070(10) -0.030(6)
C27 0.052(5) 0.117(9) 0.44(2) -0.103(12) -0.009(9) 0.010(6)

loop_
_atom_type_symbol
_atom_type_description
_atom_type_scat_dispersion_real
_atom_type_scat_dispersion_imag
_atom_type_scat_source
C C 0.0033 0.0016 'International Tables Vol C Tables 4.2.6.8 and 6.1.1.4'
H H 0.0000 0.0000 'International Tables Vol C Tables 4.2.6.8 and 6.1.1.4'
Cl Cl 0.1484 0.1585 'International Tables Vol C Tables 4.2.6.8 and 6.1.1.4'
P P 0.1023 0.0942 'International Tables Vol C Tables 4.2.6.8 and 6.1.1.4'
Pt Pt -1.7033 8.3905 'International Tables Vol C Tables 4.2.6.8 and 6.1.1.4'
Si Si 0.0817 0.0704 'International Tables Vol C Tables 4.2.6.8 and 6.1.1.4'
O O 0.0106 0.0060 'International Tables Vol C Tables 4.2.6.8 and 6.1.1.4'

loop_
_geom_angle_atom_site_label_1
_geom_angle_atom_site_label_2
_geom_angle_atom_site_label_3
_geom_angle
_geom_angle_site_symmetry_1
_geom_angle_site_symmetry_3
P1 Pt1 P1 177.03(5) . 2_655
P1 Pt1 Cl1B 91.48(3) . .
P1 Pt1 Cl1B 91.48(3) 2_655 .
P1 Pt1 Cl1A 88.52(3) . .
P1 Pt1 Cl1A 88.52(3) 2_655 .
Cl1B Pt1 Cl1A 180.000(1) . .
P1 Pt1 H1A 91.48(3) . .
P1 Pt1 H1A 91.48(3) 2_655 .
Cl1B Pt1 H1A 0.000(1) . .
Cl1A Pt1 H1A 180.000(2) . .
P1 Pt1 H1B 88.52(3) . .
P1 Pt1 H1B 88.52(3) 2_655 .
Cl1B Pt1 H1B 180.000(2) . .
Cl1A Pt1 H1B 0.0 . .
H1A Pt1 H1B 180.000(2) . .
C6 P1 C1 99.66(17) . .
C6 P1 C5 96.57(18) . .
C1 P1 C5 98.65(18) . .
C6 P1 Pt1 113.32(12) . .
C1 P1 Pt1 116.45(13) . .
C5 P1 Pt1 127.34(14) . .
C14 Si1 C15 112.7(2) . .
C14 Si1 C16 103.8(2) . .
C15 Si1 C16 108.8(2) . .
C14 Si1 C1 109.33(18) . .
C15 Si1 C1 110.94(19) . .
C16 Si1 C1 111.15(19) . .
C17 Si2 C19 107.8(2) . .
C17 Si2 C18 113.1(2) . .
C19 Si2 C18 105.3(2) . .
C17 Si2 C5 108.7(2) . .
C19 Si2 C5 114.3(2) . .
C18 Si2 C5 107.79(19) . .
Pt1 Cl1A H1B 0.000(1) . .
Pt1 Cl1B H1A 0.000(2) . .
C2 C1 P1 110.8(3) . .
C2 C1 Si1 125.5(3) . .
P1 C1 Si1 123.6(2) . .
C1 C2 C12 126.4(4) . .
C1 C2 C3 119.1(3) . .
C12 C2 C3 114.5(3) . .
C11 C3 C4 108.6(3) . .
C11 C3 C2 108.2(3) . .
C4 C3 C2 109.4(3) . .
C11 C3 H3 110.2 . .
C4 C3 H3 110.2 . .
C2 C3 H3 110.2 . .
C5 C4 C13 128.1(4) . .
C5 C4 C3 119.0(4) . .
C13 C4 C3 112.9(3) . .
C4 C5 P1 110.5(3) . .
C4 C5 Si2 129.9(3) . .
P1 C5 Si2 119.5(2) . .
C7 C6 C11 119.8(4) . .
C7 C6 P1 127.1(3) . .
C11 C6 P1 113.1(3) . .
C6 C7 C8 119.9(4) . .
C6 C7 H7 120.0 . .
C8 C7 H7 120.0 . .
C9 C8 C7 120.0(4) . .
C9 C8 H8 120.0 . .
C7 C8 H8 120.0 . .
C10 C9 C8 120.6(4) . .
C10 C9 H9 119.7 . .
C8 C9 H9 119.7 . .
C9 C10 C11 119.4(4) . .
C9 C10 H10 120.3 . .
C11 C10 H10 120.3 . .
C6 C11 C10 120.2(4) . .
C6 C11 C3 115.2(3) . .
C10 C11 C3 124.6(4) . .
C2 C12 H12A 109.5 . .
C2 C12 H12B 109.5 . .
H12A C12 H12B 109.5 . .
C2 C12 H12C 109.5 . .
H12A C12 H12C 109.5 . .
H12B C12 H12C 109.5 . .
C4 C13 H13A 109.5 . .
C4 C13 H13B 109.5 . .
H13A C13 H13B 109.5 . .
C4 C13 H13C 109.5 . .
H13A C13 H13C 109.5 . .
H13B C13 H13C 109.5 . .
Si1 C14 H14A 109.5 . .
Si1 C14 H14B 109.5 . .
H14A C14 H14B 109.5 . .
Si1 C14 H14C 109.5 . .
H14A C14 H14C 109.5 . .
H14B C14 H14C 109.5 . .
Si1 C15 H15A 109.5 . .
Si1 C15 H15B 109.5 . .
H15A C15 H15B 109.5 . .
Si1 C15 H15C 109.5 . .
H15A C15 H15C 109.5 . .
H15B C15 H15C 109.5 . .
Si1 C16 H16A 109.5 . .
Si1 C16 H16B 109.5 . .
H16A C16 H16B 109.5 . .
Si1 C16 H16C 109.5 . .
H16A C16 H16C 109.5 . .
H16B C16 H16C 109.5 . .
Si2 C17 H17A 109.5 . .
Si2 C17 H17B 109.5 . .
H17A C17 H17B 109.5 . .
Si2 C17 H17C 109.5 . .
H17A C17 H17C 109.5 . .
H17B C17 H17C 109.5 . .
Si2 C18 H18A 109.5 . .
Si2 C18 H18B 109.5 . .
H18A C18 H18B 109.5 . .
Si2 C18 H18C 109.5 . .
H18A C18 H18C 109.5 . .
H18B C18 H18C 109.5 . .
Si2 C19 H19A 109.5 . .
Si2 C19 H19B 109.5 . .
H19A C19 H19B 109.5 . .
Si2 C19 H19C 109.5 . .
H19A C19 H19C 109.5 . .
H19B C19 H19C 109.5 . .
C21 O1 C22 108.2(6) . .
C23 C20 C21 101.4(7) . 3
C23 C20 H20A 111.5 . .
C21 C20 H20A 111.5 3 .
C23 C20 H20B 111.5 . .
C21 C20 H20B 111.5 3 .
H20A C20 H20B 109.3 . .
O1 C21 C20 108.5(7) . 3_445
O1 C21 H21A 110.0 . .
C20 C21 H21A 110.0 3_445 .
O1 C21 H21B 110.0 . .
C20 C21 H21B 110.0 3_445 .
H21A C21 H21B 108.4 . .
O1 C22 C23 107.6(8) . 3_445
O1 C22 H22A 110.2 . .
C23 C22 H22A 110.2 3_445 .
O1 C22 H22B 110.2 . .
C23 C22 H22B 110.2 3_445 .
H22A C22 H22B 108.5 . .
C20 C23 C22 108.0(8) . 3
C20 C23 H23A 110.1 . .
C22 C23 H23A 110.1 3 .
C20 C23 H23B 110.1 . .
C22 C23 H23B 110.1 3 .
H23A C23 H23B 108.4 . .
C24 O2 C27 113.5(8) 4_545 .
C25 C24 O2 104.3(8) . 4
C25 C24 H24A 110.9 . .
O2 C24 H24A 110.9 4 .
C25 C24 H24B 110.9 . .
O2 C24 H24B 110.9 4 .
H24A C24 H24B 108.9 . .
C24 C25 C26 118.4(10) . .
C24 C25 H25A 107.7 . .
C26 C25 H25A 107.7 . .
C24 C25 H25B 107.7 . .
C26 C25 H25B 107.7 . .
H25A C25 H25B 107.1 . .
C25 C26 C27 99.6(6) . 4
C25 C26 H26A 111.9 . .
C27 C26 H26A 111.9 4 .
C25 C26 H26B 111.9 . .
C27 C26 H26B 111.9 4 .
H26A C26 H26B 109.6 . .
O2 C27 C26 99.4(7) . 4_545
O2 C27 H27A 111.9 . .
C26 C27 H27A 111.9 4_545 .
O2 C27 H27B 111.9 . .
C26 C27 H27B 111.9 4_545 .
H27A C27 H27B 109.6 . .

loop_
_geom_bond_atom_site_label_1
_geom_bond_atom_site_label_2
_geom_bond_distance
_geom_bond_site_symmetry_2
Pt1 P1 2.2927(9) .
Pt1 P1 2.2927(9) 2_655
Pt1 Cl1B 2.370(8) .
Pt1 Cl1A 2.4129(15) .
Pt1 H1A 1.677(10) .
Pt1 H1B 1.702(10) .
P1 C6 1.828(4) .
P1 C1 1.847(4) .
P1 C5 1.862(4) .
Si1 C14 1.858(4) .
Si1 C15 1.860(5) .
Si1 C16 1.876(4) .
Si1 C1 1.890(4) .
Si2 C17 1.867(4) .
Si2 C19 1.871(4) .
Si2 C18 1.873(4) .
Si2 C5 1.876(4) .
Cl1A H1B 0.711(10) .
Cl1B H1A 0.694(13) .
C1 C2 1.337(5) .
C2 C12 1.521(5) .
C2 C3 1.537(6) .
C3 C11 1.514(6) .
C3 C4 1.525(6) .
C3 H3 1.0000 .
C4 C5 1.349(5) .
C4 C13 1.505(5) .
C6 C7 1.382(5) .
C6 C11 1.392(5) .
C7 C8 1.396(6) .
C7 H7 0.9500 .
C8 C9 1.383(6) .
C8 H8 0.9500 .
C9 C10 1.381(6) .
C9 H9 0.9500 .
C10 C11 1.399(6) .
C10 H10 0.9500 .
C12 H12A 0.9800 .
C12 H12B 0.9800 .
C12 H12C 0.9800 .
C13 H13A 0.9800 .
C13 H13B 0.9800 .
C13 H13C 0.9800 .
C14 H14A 0.9800 .
C14 H14B 0.9800 .
C14 H14C 0.9800 .
C15 H15A 0.9800 .
C15 H15B 0.9800 .
C15 H15C 0.9800 .
C16 H16A 0.9800 .
C16 H16B 0.9800 .
C16 H16C 0.9800 .
C17 H17A 0.9800 .
C17 H17B 0.9800 .
C17 H17C 0.9800 .
C18 H18A 0.9800 .
C18 H18B 0.9800 .
C18 H18C 0.9800 .
C19 H19A 0.9800 .
C19 H19B 0.9800 .
C19 H19C 0.9800 .
O1 C21 1.364(9) .
O1 C22 1.371(10) .
C20 C23 1.450(12) .
C20 C21 1.502(10) 3
C20 H20A 0.9900 .
C20 H20B 0.9900 .
C21 C20 1.502(10) 3_445
C21 H21A 0.9900 .
C21 H21B 0.9900 .
C22 C23 1.462(11) 3_445
C22 H22A 0.9900 .
C22 H22B 0.9900 .
C23 C22 1.462(11) 3
C23 H23A 0.9900 .
C23 H23B 0.9900 .
O2 C24 1.428(8) 4_545
O2 C27 1.526(10) .
C24 C25 1.207(10) .
C24 O2 1.428(8) 4
C24 H24A 0.9900 .
C24 H24B 0.9900 .
C25 C26 1.542(12) .
C25 H25A 0.9900 .
C25 H25B 0.9900 .
C26 C27 1.572(15) 4
C26 H26A 0.9900 .
C26 H26B 0.9900 .
C27 C26 1.572(15) 4_545
C27 H27A 0.9900 .
C27 H27B 0.9900 .
